data_2243086
loop_
_publ_author_name
'Uprety, Bhawna'
'Arderne, Charmaine'

_publ_section_title
;
 The crystal structure of the zwitterionic co-crystal of
 2,4-dichloro-6-{[(3-hydroxypropyl)ammonio]methyl}phenolate and
 2,4-dichlorophenol
;
_journal_coeditor_code FY2140
_journal_issue 10
_journal_name_full 'Acta Crystallographica Section E'
_journal_page_first 1452
_journal_page_last 1455
_journal_paper_doi 10.1107/S2056989019012544
_journal_volume 75
_journal_year 2019
_chemical_absolute_configuration unk
_chemical_formula_iupac 'C10 H13 Cl2 N O2, C6 H4 Cl2 O'
_chemical_formula_moiety 'C10 H13 Cl2 N O2, C6 H4 Cl2 O'
_chemical_formula_sum 'C16 H17 Cl4 N O3'
_chemical_formula_weight 413.10
_chemical_name_systematic
;
2,4-Dichlorophenol--
2,4-dichloro-6-{[(3-hydroxypropyl)ammonio]methyl}phenolate (1/1)
;
_space_group_crystal_system monoclinic
_space_group_IT_number 9
_space_group_name_Hall 'C -2yc'
_space_group_name_H-M_alt 'C 1 c 1'
_symmetry_space_group_name_Hall 'C -2yc'
_symmetry_space_group_name_H-M 'C 1 c 1'
_atom_sites_solution_hydrogens geom
_atom_sites_solution_primary dual
_audit_creation_method
;
Olex2 1.2
(compiled 2018.05.29 svn.r3508 for OlexSys, GUI svn.r5506)
;
_cell_angle_alpha 90
_cell_angle_beta 101.076(2)
_cell_angle_gamma 90
_cell_formula_units_Z 4
_cell_length_a 26.406(2)
_cell_length_b 9.5558(9)
_cell_length_c 7.1019(6)
_cell_measurement_reflns_used 6679
_cell_measurement_temperature 100(2)
_cell_measurement_theta_max 28.558
_cell_measurement_theta_min 2.272
_cell_volume 1758.6(3)
_computing_cell_refinement
;
SAINT (Bruker, 2016)
;
_computing_data_collection
;
APEX2 (Bruker, 2014)
;
_computing_data_reduction
;
SAINT (Bruker, 2016)
;
_computing_molecular_graphics
;
<i>OLEX2</i> (Dolomanov <i>et al.</i>,  2009)
;
_computing_publication_material
;
<i>OLEX2</i> (Dolomanov <i>et al.</i>,  2009)
;
_computing_structure_refinement
;
ShelXL (Sheldrick, 2015a)
;
_computing_structure_solution
;
<i>SHELXT2014/5</i> (Sheldrick, 2015b)
;
_diffrn_ambient_temperature 99.99
_diffrn_measured_fraction_theta_full 1.000
_diffrn_measured_fraction_theta_max 1.000
_diffrn_measurement_device_type 'Bruker APEXII CCD'
_diffrn_measurement_method '\f and \w scans'
_diffrn_radiation_type MoK\a
_diffrn_radiation_wavelength 0.71073
_diffrn_reflns_av_R_equivalents 0.0534
_diffrn_reflns_av_unetI/netI 0.0513
_diffrn_reflns_limit_h_max 35
_diffrn_reflns_limit_h_min -34
_diffrn_reflns_limit_k_max 12
_diffrn_reflns_limit_k_min -12
_diffrn_reflns_limit_l_max 9
_diffrn_reflns_limit_l_min -9
_diffrn_reflns_number 15694
_diffrn_reflns_theta_full 25.242
_diffrn_reflns_theta_max 28.558
_diffrn_reflns_theta_min 1.572
_diffrn_standards_number 0
_exptl_absorpt_coefficient_mu 0.688
_exptl_absorpt_correction_T_max 0.7457
_exptl_absorpt_correction_T_min 0.6877
_exptl_absorpt_correction_type multi-scan
_exptl_absorpt_process_details
;
(SADABS; Bruker, 2016)
;
_exptl_crystal_colour colourless
_exptl_crystal_density_diffrn 1.560
_exptl_crystal_description plank
_exptl_crystal_F_000 848
_exptl_crystal_size_max 0.389
_exptl_crystal_size_mid 0.196
_exptl_crystal_size_min 0.171
_refine_diff_density_max 0.519
_refine_diff_density_min -0.255
_refine_ls_abs_structure_details
;
 Refined as an inversion twin
;
_refine_ls_abs_structure_Flack 0.03(8)
_refine_ls_extinction_method none
_refine_ls_goodness_of_fit_ref 1.030
_refine_ls_hydrogen_treatment constr
_refine_ls_matrix_type full
_refine_ls_number_parameters 220
_refine_ls_number_reflns 4227
_refine_ls_number_restraints 4
_refine_ls_restrained_S_all 1.030
_refine_ls_R_factor_all 0.0413
_refine_ls_R_factor_gt 0.0368
_refine_ls_shift/su_max 0.001
_refine_ls_shift/su_mean 0.000
_refine_ls_structure_factor_coef Fsqd
_refine_ls_weighting_details 'w=1/[\s^2^(Fo^2^)+(0.0510P)^2^] where P=(Fo^2^+2Fc^2^)/3'
_refine_ls_weighting_scheme calc
_refine_ls_wR_factor_gt 0.0897
_refine_ls_wR_factor_ref 0.0917
_reflns_number_gt 3842
_reflns_number_total 4227
_reflns_threshold_expression 'I > 2\s(I)'
_cod_data_source_file fy2140sup1.cif
_cod_data_source_block I
_cod_database_code 2243086
_shelx_space_group_comment
;
The symmetry employed for this shelxl refinement is uniquely defined
by the following loop, which should always be used as a source of
symmetry information in preference to the above space-group names.
They are only intended as comments.
;
_shelx_estimated_absorpt_t_min 0.776
_shelx_estimated_absorpt_t_max 0.891

loop_
_space_group_symop_operation_xyz
'x, y, z'
'x, -y, z+1/2'
'x+1/2, y+1/2, z'
'x+1/2, -y+1/2, z+1/2'

loop_
_atom_site_type_symbol
_atom_site_label
_atom_site_fract_x
_atom_site_fract_y
_atom_site_fract_z
_atom_site_U_iso_or_equiv
_atom_site_adp_type
_atom_site_calc_flag
_atom_site_occupancy
C C1 0.60636(12) 0.3974(3) 0.4792(4) 0.0142(6) Uani d 1
C C2 0.63604(11) 0.2750(3) 0.5205(4) 0.0157(6) Uani d 1
C C3 0.68630(12) 0.2726(3) 0.6225(4) 0.0165(6) Uani d 1
H H3 0.704950 0.187257 0.645494 0.020 Uiso calc 1
C C4 0.70848(12) 0.3991(3) 0.6902(5) 0.0168(6) Uani d 1
C C5 0.68172(11) 0.5238(3) 0.6521(4) 0.0165(6) Uani d 1
H H5 0.697687 0.609545 0.698121 0.020 Uiso calc 1
C C6 0.63169(11) 0.5240(3) 0.5469(4) 0.0147(6) Uani d 1
O O1 0.55807(8) 0.3971(2) 0.3846(3) 0.0155(5) Uani d 1
C C7 0.60594(11) 0.6628(3) 0.4870(4) 0.0158(5) Uani d 1
H H7A 0.625976 0.738673 0.561830 0.019 Uiso calc 1
H H7B 0.606421 0.679235 0.349730 0.019 Uiso calc 1
N N1 0.55136(9) 0.6690(2) 0.5164(3) 0.0147(4) Uani d 1
H H1A 0.550581 0.642000 0.638674 0.018 Uiso calc 1
H H1B 0.532185 0.606588 0.435781 0.018 Uiso calc 1
C C8 0.52697(11) 0.8107(3) 0.4826(4) 0.0175(5) Uani d 1
H H8A 0.550100 0.879869 0.559396 0.021 Uiso calc 1
H H8B 0.494264 0.809926 0.531229 0.021 Uiso calc 1
C C9 0.51540(11) 0.8601(3) 0.2744(4) 0.0175(6) Uani d 1
H H9A 0.503078 0.958053 0.271129 0.021 Uiso calc 1
H H9B 0.547924 0.859396 0.224456 0.021 Uiso calc 1
C C10 0.47556(12) 0.7729(3) 0.1416(4) 0.0202(6) Uani d 1
H H10A 0.443328 0.769495 0.193267 0.024 Uiso calc 1
H H10B 0.467599 0.817985 0.013813 0.024 Uiso calc 1
O O2 0.49333(8) 0.6335(2) 0.1213(3) 0.0184(4) Uani d 1
H H2 0.513930 0.633301 0.044658 0.028 Uiso calc 1
Cl Cl1 0.60850(3) 0.11500(7) 0.43483(9) 0.01842(17) Uani d 1
Cl Cl2 0.77111(3) 0.39949(8) 0.82500(10) 0.0250(2) Uani d 1
O O1B 0.44186(9) 0.3939(2) 0.1038(4) 0.0241(6) Uani d 1
H H1BA 0.455585 0.473101 0.102256 0.036 Uiso calc 1
C C1B 0.39283(14) 0.3987(3) 0.0027(5) 0.0199(7) Uani d 1
C C2B 0.36413(13) 0.2748(4) -0.0255(5) 0.0222(7) Uani d 1
C C3B 0.31382(13) 0.2721(4) -0.1258(5) 0.0248(7) Uani d 1
H H3B 0.295037 0.186795 -0.143940 0.030 Uiso calc 1
C C4B 0.29142(13) 0.3965(3) -0.1992(5) 0.0218(7) Uani d 1
C C5B 0.31829(12) 0.5215(4) -0.1709(4) 0.0216(7) Uani d 1
H H5B 0.302285 0.606604 -0.219504 0.026 Uiso calc 1
C C6B 0.36880(12) 0.5211(3) -0.0710(4) 0.0205(6) Uani d 1
H H6B 0.387375 0.606724 -0.052605 0.025 Uiso calc 1
Cl Cl2B 0.22825(3) 0.39666(9) -0.32799(12) 0.0308(2) Uani d 1
Cl Cl1B 0.39215(3) 0.11872(9) 0.07078(15) 0.0370(3) Uani d 1

loop_
_atom_site_aniso_label
_atom_site_aniso_U_11
_atom_site_aniso_U_22
_atom_site_aniso_U_33
_atom_site_aniso_U_12
_atom_site_aniso_U_13
_atom_site_aniso_U_23
C1 0.0169(16) 0.0145(16) 0.0124(14) -0.0011(11) 0.0055(11) -0.0008(9)
C2 0.0192(15) 0.0122(15) 0.0165(13) -0.0052(12) 0.0057(11) -0.0028(10)
C3 0.0178(15) 0.0129(16) 0.0189(13) 0.0016(12) 0.0036(11) -0.0006(10)
C4 0.0110(15) 0.0175(17) 0.0210(15) -0.0005(11) 0.0011(12) -0.0027(11)
C5 0.0172(15) 0.0150(16) 0.0177(14) -0.0015(12) 0.0048(11) -0.0019(10)
C6 0.0178(14) 0.0128(15) 0.0151(13) 0.0005(12) 0.0069(10) -0.0004(10)
O1 0.0145(12) 0.0156(12) 0.0163(10) -0.0013(8) 0.0029(8) -0.0017(7)
C7 0.0168(13) 0.0120(14) 0.0193(13) 0.0005(10) 0.0049(10) 0.0008(9)
N1 0.0168(11) 0.0144(11) 0.0130(11) -0.0011(9) 0.0033(8) 0.0003(8)
C8 0.0223(14) 0.0120(13) 0.0182(13) 0.0004(10) 0.0038(10) 0.0005(10)
C9 0.0199(14) 0.0154(14) 0.0174(14) 0.0010(10) 0.0037(11) 0.0026(10)
C10 0.0212(14) 0.0191(15) 0.0197(14) 0.0031(11) 0.0026(10) -0.0015(11)
O2 0.0193(10) 0.0168(10) 0.0201(10) -0.0005(8) 0.0060(8) -0.0012(7)
Cl1 0.0201(4) 0.0128(4) 0.0216(3) -0.0027(3) 0.0023(3) -0.0022(3)
Cl2 0.0169(4) 0.0194(4) 0.0353(5) 0.0010(3) -0.0038(3) -0.0041(3)
O1B 0.0159(13) 0.0151(13) 0.0403(15) -0.0022(8) 0.0027(10) -0.0003(9)
C1B 0.0152(16) 0.0220(19) 0.0235(17) -0.0002(12) 0.0062(12) -0.0015(11)
C2B 0.0199(16) 0.0120(17) 0.0352(17) 0.0023(13) 0.0068(13) 0.0024(12)
C3B 0.0211(18) 0.0162(19) 0.0373(18) -0.0030(13) 0.0059(14) -0.0017(13)
C4B 0.0184(18) 0.0197(18) 0.0274(17) -0.0020(12) 0.0046(14) -0.0020(12)
C5B 0.0234(17) 0.0164(17) 0.0251(16) -0.0007(13) 0.0045(12) 0.0015(12)
C6B 0.0243(17) 0.0142(16) 0.0242(16) -0.0043(13) 0.0076(12) -0.0022(11)
Cl2B 0.0200(5) 0.0207(5) 0.0474(6) -0.0024(3) -0.0038(4) 0.0031(4)
Cl1B 0.0209(5) 0.0167(5) 0.0705(7) 0.0004(3) 0.0018(5) 0.0095(4)

loop_
_atom_type_symbol
_atom_type_description
_atom_type_scat_dispersion_real
_atom_type_scat_dispersion_imag
_atom_type_scat_source
C C 0.0033 0.0016 'International Tables Vol C Tables 4.2.6.8 and 6.1.1.4'
H H 0.0000 0.0000 'International Tables Vol C Tables 4.2.6.8 and 6.1.1.4'
Cl Cl 0.1484 0.1585 'International Tables Vol C Tables 4.2.6.8 and 6.1.1.4'
N N 0.0061 0.0033 'International Tables Vol C Tables 4.2.6.8 and 6.1.1.4'
O O 0.0106 0.0060 'International Tables Vol C Tables 4.2.6.8 and 6.1.1.4'

loop_
_geom_angle_atom_site_label_1
_geom_angle_atom_site_label_2
_geom_angle_atom_site_label_3
_geom_angle
C2 C1 C6 115.5(3)
O1 C1 C2 123.3(3)
O1 C1 C6 121.3(3)
C1 C2 Cl1 118.4(2)
C3 C2 C1 124.2(3)
C3 C2 Cl1 117.3(2)
C2 C3 H3 121.2
C2 C3 C4 117.7(3)
C4 C3 H3 121.2
C3 C4 Cl2 119.0(2)
C5 C4 C3 121.1(3)
C5 C4 Cl2 120.0(2)
C4 C5 H5 119.9
C4 C5 C6 120.2(3)
C6 C5 H5 119.9
C1 C6 C7 119.6(3)
C5 C6 C1 121.3(3)
C5 C6 C7 118.8(3)
C6 C7 H7A 109.0
C6 C7 H7B 109.0
H7A C7 H7B 107.8
N1 C7 C6 112.8(2)
N1 C7 H7A 109.0
N1 C7 H7B 109.0
C7 N1 H1A 108.7
C7 N1 H1B 108.7
C7 N1 C8 114.1(2)
H1A N1 H1B 107.6
C8 N1 H1A 108.7
C8 N1 H1B 108.7
N1 C8 H8A 108.3
N1 C8 H8B 108.3
N1 C8 C9 115.8(2)
H8A C8 H8B 107.4
C9 C8 H8A 108.3
C9 C8 H8B 108.3
C8 C9 H9A 108.6
C8 C9 H9B 108.6
H9A C9 H9B 107.6
C10 C9 C8 114.7(2)
C10 C9 H9A 108.6
C10 C9 H9B 108.6
C9 C10 H10A 109.2
C9 C10 H10B 109.2
H10A C10 H10B 107.9
O2 C10 C9 111.8(2)
O2 C10 H10A 109.2
O2 C10 H10B 109.2
C10 O2 H2 109.5
C1B O1B H1BA 109.5
O1B C1B C2B 118.9(3)
O1B C1B C6B 123.4(3)
C6B C1B C2B 117.7(3)
C1B C2B Cl1B 119.3(3)
C3B C2B C1B 122.0(3)
C3B C2B Cl1B 118.6(3)
C2B C3B H3B 120.8
C2B C3B C4B 118.5(3)
C4B C3B H3B 120.8
C3B C4B C5B 121.1(3)
C3B C4B Cl2B 119.7(3)
C5B C4B Cl2B 119.2(3)
C4B C5B H5B 120.4
C4B C5B C6B 119.2(3)
C6B C5B H5B 120.4
C1B C6B C5B 121.5(3)
C1B C6B H6B 119.3
C5B C6B H6B 119.3

loop_
_geom_bond_atom_site_label_1
_geom_bond_atom_site_label_2
_geom_bond_distance
C1 C2 1.407(4)
C1 C6 1.421(4)
C1 O1 1.322(4)
C2 C3 1.385(4)
C2 Cl1 1.751(3)
C3 H3 0.9500
C3 C4 1.388(4)
C4 C5 1.386(4)
C4 Cl2 1.744(3)
C5 H5 0.9500
C5 C6 1.387(4)
C6 C7 1.514(4)
C7 H7A 0.9900
C7 H7B 0.9900
C7 N1 1.496(3)
N1 H1A 0.9100
N1 H1B 0.9100
N1 C8 1.499(3)
C8 H8A 0.9900
C8 H8B 0.9900
C8 C9 1.526(4)
C9 H9A 0.9900
C9 H9B 0.9900
C9 C10 1.520(4)
C10 H10A 0.9900
C10 H10B 0.9900
C10 O2 1.429(3)
O2 H2 0.8400
O1B H1BA 0.8400
O1B C1B 1.355(4)
C1B C2B 1.400(5)
C1B C6B 1.384(5)
C2B C3B 1.382(5)
C2B Cl1B 1.745(3)
C3B H3B 0.9500
C3B C4B 1.384(5)
C4B C5B 1.385(4)
C4B Cl2B 1.742(4)
C5B H5B 0.9500
C5B C6B 1.385(4)
C6B H6B 0.9500

loop_
_geom_hbond_atom_site_label_D
_geom_hbond_atom_site_label_H
_geom_hbond_atom_site_label_A
_geom_hbond_site_symmetry_A
_geom_hbond_distance_DH
_geom_hbond_distance_HA
_geom_hbond_distance_DA
_geom_hbond_angle_DHA
_geom_hbond_publ_flag
N1 H1A O1 2_565 0.91 1.76 2.663(3) 171 yes
N1 H1B O1 . 0.91 2.17 2.779(3) 124 yes
N1 H1B O2 . 0.91 2.29 2.947(3) 129 yes
O2 H2 O1 2_564 0.84 1.80 2.634(3) 171 yes
O1B H1BA O2 . 0.84 1.82 2.653(3) 172 yes

loop_
_geom_torsion_atom_site_label_1
_geom_torsion_atom_site_label_2
_geom_torsion_atom_site_label_3
_geom_torsion_atom_site_label_4
_geom_torsion
_geom_torsion_publ_flag
C1 C2 C3 C4 0.8(4) ?
C1 C6 C7 N1 50.1(3) ?
C2 C1 C6 C5 -2.1(4) ?
C2 C1 C6 C7 171.6(2) ?
C2 C3 C4 C5 -1.8(5) ?
C2 C3 C4 Cl2 178.3(2) ?
C3 C4 C5 C6 0.8(5) ?
C4 C5 C6 C1 1.2(4) ?
C4 C5 C6 C7 -172.6(3) ?
C5 C6 C7 N1 -136.0(3) ?
C6 C1 C2 C3 1.2(4) ?
C6 C1 C2 Cl1 -177.8(2) ?
C6 C7 N1 C8 172.5(2) ?
O1 C1 C2 C3 -178.7(3) ?
O1 C1 C2 Cl1 2.4(4) ?
O1 C1 C6 C5 177.7(3) ?
O1 C1 C6 C7 -8.6(4) ?
C7 N1 C8 C9 69.9(3) yes
N1 C8 C9 C10 64.5(3) yes
C8 C9 C10 O2 -65.1(3) yes
Cl1 C2 C3 C4 179.7(2) ?
Cl2 C4 C5 C6 -179.2(2) ?
O1B C1B C2B C3B 179.5(3) ?
O1B C1B C2B Cl1B 0.3(4) ?
O1B C1B C6B C5B -179.0(3) ?
C1B C2B C3B C4B -0.3(5) ?
C2B C1B C6B C5B -0.6(5) ?
C2B C3B C4B C5B -0.9(5) ?
C2B C3B C4B Cl2B 179.5(2) ?
C3B C4B C5B C6B 1.4(5) ?
C4B C5B C6B C1B -0.6(5) ?
C6B C1B C2B C3B 1.1(5) ?
C6B C1B C2B Cl1B -178.2(2) ?
Cl2B C4B C5B C6B -179.0(2) ?
Cl1B C2B C3B C4B 178.9(3) ?

loop_
_twin_individual_id
_twin_individual_mass_fraction_refined
1 0.97(8)
2 0.03(8)

_cod_database_fobs_code 2243086
